data_2218877
loop_
_publ_author_name
'Sarkar, Moloy'

_publ_section_title
;
 4-Aminophthalimide
;
_journal_coeditor_code BG2195
_journal_issue 8
_journal_name_full 'Acta Crystallographica Section E'
_journal_page_first o1654
_journal_paper_doi 10.1107/S160053680802388X
_journal_volume 64
_journal_year 2008
_chemical_formula_moiety 'C8 H6 N2 O2'
_chemical_formula_sum 'C8 H6 N2 O2'
_chemical_formula_weight 162.15
_chemical_name_common 4-aminophthalimide
_chemical_name_systematic
;
5-aminoisoindole-1,3-dione
;
_space_group_IT_number 33
_symmetry_cell_setting orthorhombic
_symmetry_space_group_name_Hall 'P 2c -2n'
_symmetry_space_group_name_H-M 'P n a 21'
_atom_sites_solution_hydrogens geom
_atom_sites_solution_primary direct
_atom_sites_solution_secondary difmap
_audit_creation_method SHELXL-97
_cell_angle_alpha 90.00
_cell_angle_beta 90.00
_cell_angle_gamma 90.00
_cell_formula_units_Z 4
_cell_length_a 14.5786(19)
_cell_length_b 13.0728(17)
_cell_length_c 3.7216(5)
_cell_measurement_reflns_used 704
_cell_measurement_temperature 298
_cell_measurement_theta_max 18.33
_cell_measurement_theta_min 2.79
_cell_volume 709.27(16)
_computing_cell_refinement 'SAINT (Bruker, 1997)'
_computing_data_collection 'SMART (Bruker, 1997)'
_computing_data_reduction 'SAINT (Bruker, 1997)'
_computing_molecular_graphics 'SHELXTL (Sheldrick, 2008)'
_computing_publication_material 'SHELXTL (Sheldrick, 2008)'
_computing_structure_refinement 'SHELXL97 (Sheldrick, 2008)'
_computing_structure_solution 'SHELXS97 (Sheldrick, 2008)'
_diffrn_ambient_temperature 298
_diffrn_measured_fraction_theta_full 1.000
_diffrn_measured_fraction_theta_max 0.978
_diffrn_measurement_device_type 'Bruker SMART CCD area-detector'
_diffrn_measurement_method 'phi and omega scans'
_diffrn_radiation_monochromator graphite
_diffrn_radiation_source 'fine-focus sealed tube'
_diffrn_radiation_type MoK\a
_diffrn_radiation_wavelength 0.71073
_diffrn_reflns_av_R_equivalents 0.0860
_diffrn_reflns_av_sigmaI/netI 0.0554
_diffrn_reflns_limit_h_max 19
_diffrn_reflns_limit_h_min -19
_diffrn_reflns_limit_k_max 17
_diffrn_reflns_limit_k_min -17
_diffrn_reflns_limit_l_max 4
_diffrn_reflns_limit_l_min -4
_diffrn_reflns_number 7856
_diffrn_reflns_theta_full 25.00
_diffrn_reflns_theta_max 28.26
_diffrn_reflns_theta_min 2.09
_exptl_absorpt_coefficient_mu 0.113
_exptl_absorpt_correction_T_max 0.99
_exptl_absorpt_correction_T_min 0.97
_exptl_absorpt_correction_type multi-scan
_exptl_absorpt_process_details '(SADABS; Sheldrick, 2003)'
_exptl_crystal_colour yellow
_exptl_crystal_density_diffrn 1.518
_exptl_crystal_density_method 'not measured'
_exptl_crystal_description needle
_exptl_crystal_F_000 336
_exptl_crystal_size_max 0.25
_exptl_crystal_size_mid 0.08
_exptl_crystal_size_min 0.06
_refine_diff_density_max 0.218
_refine_diff_density_min -0.168
_refine_ls_extinction_method none
_refine_ls_goodness_of_fit_ref 1.093
_refine_ls_hydrogen_treatment constr
_refine_ls_matrix_type full
_refine_ls_number_parameters 109
_refine_ls_number_reflns 978
_refine_ls_number_restraints 1
_refine_ls_restrained_S_all 1.093
_refine_ls_R_factor_all 0.1139
_refine_ls_R_factor_gt 0.0634
_refine_ls_shift/su_max 0.000
_refine_ls_shift/su_mean 0.000
_refine_ls_structure_factor_coef Fsqd
_refine_ls_weighting_details 'calc w=1/[\s^2^(Fo^2^)+(0.0542P)^2^+0.1098P] where P=(Fo^2^+2Fc^2^)/3'
_refine_ls_weighting_scheme calc
_refine_ls_wR_factor_gt 0.1101
_refine_ls_wR_factor_ref 0.1256
_reflns_number_gt 636
_reflns_number_total 978
_reflns_threshold_expression I>2\s(I)
_cod_data_source_file bg2195.cif
_cod_data_source_block I
_cod_depositor_comments
;
The following automatic conversions were performed:
'_symmetry_cell_setting' value 'Orthorhombic' changed to 'orthorhombic'
according to '/home/saulius/struct/CIF-dictionaries/cif_core.dic'
dictionary named 'cif_core.dic' version 2.4.1 from 2010-06-29.

Automatic conversion script
Id: cif_fix_enum 1527 2010-12-29 10:47:43Z saulius 

The following automatic conversions were performed:

'_symmetry_cell_setting' value 'Orthorhombic' changed to
'orthorhombic' according to
/home/saulius/struct/CIF-dictionaries/cif_core.dic dictionary named
'cif_core.dic' version 2.4.1 from 2010-06-29.

Automatic conversion script
Id: cif_fix_values 1715 2011-07-08 13:25:40Z adriana 
;
_cod_original_sg_symbol_H-M Pna21
_cod_database_code 2218877
_cod_database_fobs_code 2218877

loop_
_symmetry_equiv_pos_as_xyz
'x, y, z'
'-x, -y, z+1/2'
'x+1/2, -y+1/2, z'
'-x+1/2, y+1/2, z+1/2'

loop_
_atom_site_type_symbol
_atom_site_label
_atom_site_fract_x
_atom_site_fract_y
_atom_site_fract_z
_atom_site_U_iso_or_equiv
_atom_site_adp_type
_atom_site_calc_flag
_atom_site_refinement_flags
_atom_site_occupancy
O O1 0.60766(19) 0.53133(19) 1.0695(10) 0.0556(10) Uani d . 1
O O2 0.41159(18) 0.7846(2) 1.4175(11) 0.0559(9) Uani d . 1
N N1 0.4932(2) 0.6407(2) 1.2599(11) 0.0445(9) Uani d . 1
H H1 0.4542 0.5954 1.3284 0.053 Uiso calc R 1
N N2 0.6919(2) 1.0180(2) 0.8617(13) 0.0599(12) Uani d . 1
H H2A 0.6551 1.0669 0.9164 0.072 Uiso calc R 1
H H2B 0.7443 1.0315 0.7663 0.072 Uiso calc R 1
C C1 0.5777(3) 0.6181(3) 1.1116(14) 0.0411(10) Uani d . 1
C C2 0.7055(3) 0.7394(3) 0.8804(12) 0.0400(10) Uani d . 1
H H2 0.7459 0.6875 0.8153 0.048 Uiso calc R 1
C C3 0.7288(3) 0.8405(3) 0.8309(11) 0.0423(11) Uani d . 1
H H3 0.7857 0.8569 0.7338 0.051 Uiso calc R 1
C C4 0.6676(3) 0.9196(3) 0.9256(12) 0.0386(10) Uani d . 1
C C5 0.5831(3) 0.8952(3) 1.0800(12) 0.0359(10) Uani d . 1
H H5 0.5424 0.9464 1.1489 0.043 Uiso calc R 1
C C6 0.4787(3) 0.7455(3) 1.2853(12) 0.0402(10) Uani d . 1
C C7 0.5613(2) 0.7937(3) 1.1281(12) 0.0346(9) Uani d . 1
C C8 0.6212(3) 0.7165(3) 1.0282(11) 0.0350(10) Uani d . 1

loop_
_atom_site_aniso_label
_atom_site_aniso_U_11
_atom_site_aniso_U_22
_atom_site_aniso_U_33
_atom_site_aniso_U_12
_atom_site_aniso_U_13
_atom_site_aniso_U_23
O1 0.054(2) 0.0267(15) 0.086(3) 0.0020(13) -0.0039(19) -0.0037(18)
O2 0.0478(17) 0.0435(17) 0.076(2) 0.0027(14) 0.0124(18) 0.0012(19)
N1 0.0401(19) 0.0284(17) 0.065(2) -0.0068(15) 0.0033(19) 0.005(2)
N2 0.056(2) 0.038(2) 0.086(3) -0.0050(17) 0.012(3) 0.001(2)
C1 0.042(2) 0.033(2) 0.049(3) -0.0026(19) -0.005(2) 0.000(2)
C2 0.039(2) 0.037(2) 0.044(3) 0.0043(17) 0.002(2) -0.002(2)
C3 0.045(2) 0.039(2) 0.043(3) -0.0019(18) 0.002(2) 0.001(2)
C4 0.040(2) 0.034(2) 0.041(2) -0.0048(17) -0.003(2) 0.002(2)
C5 0.041(2) 0.025(2) 0.041(2) 0.0078(16) -0.004(2) -0.003(2)
C6 0.039(2) 0.036(2) 0.047(3) 0.0022(18) -0.002(2) -0.001(2)
C7 0.035(2) 0.033(2) 0.036(2) -0.0011(16) -0.0067(19) 0.0014(19)
C8 0.040(2) 0.030(2) 0.035(3) 0.0012(18) -0.0032(18) 0.0008(19)

loop_
_atom_type_symbol
_atom_type_description
_atom_type_scat_dispersion_real
_atom_type_scat_dispersion_imag
_atom_type_scat_source
C C 0.0033 0.0016 'International Tables Vol C Tables 4.2.6.8 and 6.1.1.4'
H H 0.0000 0.0000 'International Tables Vol C Tables 4.2.6.8 and 6.1.1.4'
N N 0.0061 0.0033 'International Tables Vol C Tables 4.2.6.8 and 6.1.1.4'
O O 0.0106 0.0060 'International Tables Vol C Tables 4.2.6.8 and 6.1.1.4'

loop_
_geom_angle_atom_site_label_1
_geom_angle_atom_site_label_2
_geom_angle_atom_site_label_3
_geom_angle
C1 N1 C6 112.0(3)
C1 N1 H1 124.0
C6 N1 H1 124.0
C4 N2 H2A 120.0
C4 N2 H2B 120.0
H2A N2 H2B 120.0
O1 C1 N1 124.6(4)
O1 C1 C8 129.0(4)
N1 C1 C8 106.4(3)
C3 C2 C8 118.8(4)
C3 C2 H2 120.6
C8 C2 H2 120.6
C2 C3 C4 120.9(4)
C2 C3 H3 119.5
C4 C3 H3 119.5
N2 C4 C5 121.3(4)
N2 C4 C3 119.0(4)
C5 C4 C3 119.6(3)
C7 C5 C4 118.5(3)
C7 C5 H5 120.8
C4 C5 H5 120.8
O2 C6 N1 124.6(4)
O2 C6 C7 129.8(4)
N1 C6 C7 105.6(3)
C5 C7 C8 121.5(4)
C5 C7 C6 130.5(4)
C8 C7 C6 108.0(3)
C2 C8 C7 120.7(3)
C2 C8 C1 131.3(4)
C7 C8 C1 108.0(4)

loop_
_geom_bond_atom_site_label_1
_geom_bond_atom_site_label_2
_geom_bond_distance
O1 C1 1.226(4)
O2 C6 1.209(4)
N1 C1 1.381(5)
N1 C6 1.389(5)
N1 H1 0.8600
N2 C4 1.356(5)
N2 H2A 0.8600
N2 H2B 0.8600
C1 C8 1.467(5)
C2 C3 1.378(6)
C2 C8 1.380(5)
C2 H2 0.9300
C3 C4 1.411(5)
C3 H3 0.9300
C4 C5 1.396(5)
C5 C7 1.377(5)
C5 H5 0.9300
C6 C7 1.479(5)
C7 C8 1.385(5)

loop_
_geom_hbond_atom_site_label_D
_geom_hbond_atom_site_label_H
_geom_hbond_atom_site_label_A
_geom_hbond_site_symmetry_A
_geom_hbond_distance_DH
_geom_hbond_distance_HA
_geom_hbond_distance_DA
_geom_hbond_angle_DHA
N1 H1 O1 2_665 0.86 2.09 2.924(4) 163.7
N2 H2B O1 4_654 0.86 2.28 3.122(5) 166.6
N2 H2A O2 2_674 0.86 2.17 2.996(4) 161.0

loop_
_cod_related_entry_id
_cod_related_entry_database
_cod_related_entry_code
1 ChemSpider 65747
